data_7105737
loop_
_publ_author_name
'Steven Wales'
'Anthony Willis'
'Paul Keller'

_publ_section_title
;
 The first stereoselective syntheses of 2,2'-biindoline
;
_journal_name_full Chem.Commun.
_journal_page_first 9226
_journal_paper_doi 10.1039/c0cc04045b
_journal_volume 46
_journal_year 2010
_chemical_absolute_configuration rmad
_chemical_compound_source ' from U of Wollongong'
_chemical_formula_moiety 'C16 H16 Cl2 N2 Pd, 0.225(C2 H3 N)'
_chemical_formula_sum 'C16.45 H16.675 Cl2 N2.225 Pd'
_chemical_formula_weight 422.86
_space_group_IT_number 18
_symmetry_cell_setting orthorhombic
_symmetry_space_group_name_Hall 'P 2 2ab'
_symmetry_space_group_name_H-M 'P 21 21 2'
_atom_sites_solution_hydrogens geom
_atom_sites_solution_primary direct
_audit_creation_date 09-05-25
_audit_creation_method CRYSTALS_ver_12.85
_audit_update_record
;
2009-05-22 - Report on C16.44 H16.66 Cl2 N2.22 Pd1
by Anthony C. Willis
for Paul Keller

2009-05-22 - passes checkcif tests with minor warnings
2009-05-25 - new version to fix poor C-H bonds
;
_cell_angle_alpha 90
_cell_angle_beta 90
_cell_angle_gamma 90
_cell_formula_units_Z 4
_cell_length_a 21.0215(6)
_cell_length_b 8.2900(2)
_cell_length_c 9.0928(3)
_cell_measurement_reflns_used 21993
_cell_measurement_temperature 200
_cell_measurement_theta_max 27.5
_cell_measurement_theta_min 2.6
_cell_volume 1584.59(8)
_computing_cell_refinement 'DENZO/SCALEPACK (Otwinowski & Minor, 1997)'
_computing_data_collection 'COLLECT (Nonius, 1997-2001).'
_computing_data_reduction 'DENZO/SCALEPACK (Otwinowski & Minor, 1997)'
_computing_molecular_graphics
;
ORTEP-II (Johnson 1976) in teXsan (MSC, 1992-1997)
;
_computing_publication_material 'CRYSTALS (Betteridge et al., 2003)'
_computing_structure_refinement 'CRYSTALS (Betteridge et al., 2003)'
_computing_structure_solution 'SIR92 (Altomare et al., 1994)'
_diffrn_ambient_temperature 200
_diffrn_measured_fraction_theta_full 0.997
_diffrn_measured_fraction_theta_max 0.997
_diffrn_measurement_device 'Nonius KappaCCD'
_diffrn_measurement_device_type Area
_diffrn_measurement_method '\f & \w scans'
_diffrn_radiation_monochromator graphite
_diffrn_radiation_type 'Mo K\a'
_diffrn_radiation_wavelength 0.71073
_diffrn_reflns_av_R_equivalents 0.038
_diffrn_reflns_limit_h_max 24
_diffrn_reflns_limit_h_min -27
_diffrn_reflns_limit_k_max 10
_diffrn_reflns_limit_k_min -10
_diffrn_reflns_limit_l_max 11
_diffrn_reflns_limit_l_min -11
_diffrn_reflns_number 14560
_diffrn_reflns_theta_full 27.469
_diffrn_reflns_theta_max 27.469
_diffrn_reflns_theta_min 2.641
_diffrn_standards_number 0
_exptl_absorpt_coefficient_mu 1.504
_exptl_absorpt_correction_T_max 0.902
_exptl_absorpt_correction_T_min 0.742
_exptl_absorpt_correction_type integration
_exptl_absorpt_process_details
;
via Gaussian method (Coppens, 1970) implemented in maXus (2000)
;
_exptl_crystal_colour brown
_exptl_crystal_density_diffrn 1.772
_exptl_crystal_density_method 'not measured'
_exptl_crystal_description needle
_exptl_crystal_F_000 841.073
_exptl_crystal_size_max 0.36
_exptl_crystal_size_mid 0.16
_exptl_crystal_size_min 0.07
_refine_diff_density_max 0.38
_refine_diff_density_min -0.40
_refine_ls_abs_structure_details 'Flack (1983), 1531 Friedel-pairs'
_refine_ls_abs_structure_Flack -0.02(3)
_refine_ls_extinction_method None
_refine_ls_goodness_of_fit_ref 0.8545
_refine_ls_hydrogen_treatment mixed
_refine_ls_matrix_type full
_refine_ls_number_parameters 225
_refine_ls_number_reflns 3618
_refine_ls_number_restraints 18
_refine_ls_R_factor_all 0.0267
_refine_ls_R_factor_gt 0.0217
_refine_ls_shift/su_max 0.028927
_refine_ls_structure_factor_coef Fsqd
_refine_ls_weighting_details
;
Method= Modified Sheldrick
w=1/[\s^2^(F^2^) + ( 0.00P)^2^ + 0.00P]
,where P=(max(Fo^2^,0) + 2Fc^2^)/3
;
_refine_ls_weighting_scheme calc
_refine_ls_wR_factor_all 0.0507
_refine_ls_wR_factor_gt 0.0490
_refine_ls_wR_factor_ref 0.0507
_reflns_limit_h_max 27
_reflns_limit_h_min -27
_reflns_limit_k_max 10
_reflns_limit_k_min 0
_reflns_limit_l_max 11
_reflns_limit_l_min 0
_reflns_number_gt 3235
_reflns_number_total 3618
_reflns_threshold_expression I>2.0\s(I)
_oxford_diffrn_Wilson_B_factor 2.30
_oxford_diffrn_Wilson_scale 6.22
_oxford_refine_ls_r_factor_ref 0.0267
_oxford_refine_ls_scale 0.4035(3)
_oxford_reflns_number_all 3618
_oxford_reflns_threshold_expression_ref I>-10.0\s(I)
_oxford_structure_analysis_title 'transf axes for std setting of sp gp'
_cod_data_source_file C0CC04045B.TXT
_cod_data_source_block wol0903
_cod_depositor_comments
;
The following automatic conversions were performed:
'_symmetry_cell_setting' value 'Orthorhombic' changed to 'orthorhombic'
according to '/home/saulius/struct/CIF-dictionaries/cif_core.dic'
dictionary named 'cif_core.dic' version 2.4.1 from 2010-06-29.

Automatic conversion script
Id: cif_fix_enum 1527 2010-12-29 10:47:43Z saulius 
;
_cod_original_sg_symbol_H-M 'P 21 21 2 '
_cod_original_formula_sum 'C16.450 H16.675 Cl2 N2.225 Pd1'
_cod_database_code 7105737

loop_
_symmetry_equiv_pos_as_xyz
x,y,z
x+1/2,-y+1/2,-z
-x+1/2,y+1/2,-z
-x,-y,z

loop_
_atom_site_label
_atom_site_type_symbol
_atom_site_fract_x
_atom_site_fract_y
_atom_site_fract_z
_atom_site_U_iso_or_equiv
_atom_site_occupancy
_atom_site_adp_type
_atom_site_refinement_flags_posn
_atom_site_refinement_flags_adp
_atom_site_refinement_flags_occupancy
_atom_site_disorder_assembly
_atom_site_disorder_group
_oxford_atom_site_special_shape
_atom_site_attached_hydrogens
Pd1 Pd 0.291328(9) 0.38821(2) 0.50433(2) 0.0256 1.0000 Uani . . . . . . .
Cl1 Cl 0.34667(4) 0.49237(10) 0.70241(8) 0.0379 1.0000 Uani . . . . . . .
Cl2 Cl 0.20788(4) 0.31574(9) 0.65395(8) 0.0396 1.0000 Uani . . . . . . .
N1 N 0.36153(11) 0.4479(3) 0.3568(3) 0.0272 1.0000 Uani . . . . . . .
N18 N 0.24563(10) 0.3017(3) 0.3236(3) 0.0268 1.0000 Uani . . . . . . .
N93 N -0.0061(10) -0.116(3) 0.157(2) 0.0913 0.225(4) Uani D U P . . . .
C2 C 0.42258(12) 0.3622(3) 0.3541(3) 0.0289 1.0000 Uani . . . . . . .
C3 C 0.45722(13) 0.3150(4) 0.4750(4) 0.0372 1.0000 Uani . . . . . . .
C4 C 0.51434(15) 0.2366(4) 0.4491(4) 0.0466 1.0000 Uani . . . . . . .
C5 C 0.53466(14) 0.2050(4) 0.3069(4) 0.0465 1.0000 Uani . . . . . . .
C6 C 0.49904(15) 0.2555(4) 0.1870(4) 0.0428 1.0000 Uani . . . . . . .
C7 C 0.44202(12) 0.3359(3) 0.2106(3) 0.0326 1.0000 Uani . . . . . . .
C8 C 0.39517(13) 0.4051(4) 0.1040(3) 0.0362 1.0000 Uani . . . . . . .
C9 C 0.33610(13) 0.4292(3) 0.2010(3) 0.0271 1.0000 Uani . . . . . . .
C10 C 0.29304(13) 0.2813(3) 0.1997(3) 0.0275 1.0000 Uani . . . . . . .
C11 C 0.25248(13) 0.2718(4) 0.0589(3) 0.0327 1.0000 Uani . . . . . . .
C12 C 0.19461(13) 0.3672(3) 0.1027(3) 0.0291 1.0000 Uani . . . . . . .
C13 C 0.14565(13) 0.4274(3) 0.0178(3) 0.0352 1.0000 Uani . . . . . . .
C14 C 0.09638(14) 0.5085(4) 0.0856(3) 0.0394 1.0000 Uani . . . . . . .
C15 C 0.09587(14) 0.5302(4) 0.2372(4) 0.0409 1.0000 Uani . . . . . . .
C16 C 0.14452(13) 0.4707(3) 0.3236(3) 0.0340 1.0000 Uani . . . . . . .
C17 C 0.19250(12) 0.3885(3) 0.2546(3) 0.0270 1.0000 Uani . . . . . . .
C91 C 0.0274(11) 0.180(3) 0.190(3) 0.1107 0.225(4) Uani D U P . . . 3
C92 C 0.0069(8) 0.014(3) 0.1676(9) 0.0981 0.225(4) Uani D U P . . . .
H11 H 0.3623(15) 0.550(4) 0.374(4) 0.0406 1.0000 Uiso . . . . . . .
H31 H 0.4429 0.3320 0.5714 0.0452 1.0000 Uiso R . . . . . .
H41 H 0.5367 0.2092 0.5228 0.0565 1.0000 Uiso R . . . . . .
H51 H 0.5714 0.1456 0.2930 0.0563 1.0000 Uiso R . . . . . .
H61 H 0.5137 0.2476 0.0896 0.0508 1.0000 Uiso R . . . . . .
H81 H 0.4088 0.5022 0.0651 0.0447 1.0000 Uiso R . . . . . .
H82 H 0.3863 0.3340 0.0221 0.0438 1.0000 Uiso R . . . . . .
H91 H 0.3125 0.5265 0.1789 0.0319 1.0000 Uiso R . . . . . .
H101 H 0.3177 0.1819 0.2189 0.0319 1.0000 Uiso R . . . . . .
H111 H 0.2717 0.3142 -0.0257 0.0390 1.0000 Uiso R . . . . . .
H112 H 0.2408 0.1602 0.0364 0.0396 1.0000 Uiso R . . . . . .
H131 H 0.1461 0.4114 -0.0827 0.0423 1.0000 Uiso R . . . . . .
H141 H 0.0640 0.5513 0.0297 0.0472 1.0000 Uiso R . . . . . .
H151 H 0.0619 0.5809 0.2798 0.0489 1.0000 Uiso R . . . . . .
H161 H 0.1445 0.4885 0.4234 0.0414 1.0000 Uiso R . . . . . .
H181 H 0.2307(14) 0.197(4) 0.346(4) 0.0398 1.0000 Uiso . . . . . . .

loop_
_atom_site_aniso_label
_atom_site_aniso_U_11
_atom_site_aniso_U_22
_atom_site_aniso_U_33
_atom_site_aniso_U_23
_atom_site_aniso_U_13
_atom_site_aniso_U_12
Pd1 0.02690(9) 0.02797(9) 0.02207(9) 0.00010(10) 0.00035(11) 0.00175(8)
Cl1 0.0421(4) 0.0417(4) 0.0300(4) -0.0067(3) -0.0094(3) 0.0070(3)
Cl2 0.0394(4) 0.0508(4) 0.0288(3) 0.0021(3) 0.0098(4) -0.0038(4)
N1 0.0266(12) 0.0305(12) 0.0247(12) -0.0001(10) 0.0002(10) -0.0012(10)
N18 0.0261(12) 0.0300(12) 0.0244(12) 0.0002(10) 0.0000(9) 0.0000(10)
N93 0.034(9) 0.182(13) 0.058(8) -0.001(12) -0.001(8) -0.012(17)
C2 0.0235(13) 0.0262(14) 0.0370(15) 0.0000(11) 0.0025(11) -0.0031(11)
C3 0.0318(14) 0.0412(15) 0.0386(19) 0.0048(14) -0.0007(13) 0.0018(12)
C4 0.0310(16) 0.0482(18) 0.061(2) 0.0093(15) -0.0093(15) 0.0037(14)
C5 0.0247(15) 0.0424(18) 0.072(3) -0.0050(17) 0.0034(16) 0.0025(13)
C6 0.0277(15) 0.0496(18) 0.051(2) -0.0138(16) 0.0060(15) -0.0078(14)
C7 0.0236(13) 0.0341(15) 0.0403(16) -0.0050(13) 0.0025(12) -0.0067(12)
C8 0.0322(15) 0.0429(18) 0.0336(15) -0.0022(14) 0.0047(12) -0.0092(14)
C9 0.0281(14) 0.0290(14) 0.0242(13) 0.0010(10) -0.0017(11) 0.0007(11)
C10 0.0243(12) 0.0331(13) 0.0250(12) -0.0020(10) 0.0032(12) 0.0018(12)
C11 0.0289(16) 0.0419(17) 0.0274(14) -0.0070(12) -0.0006(11) -0.0039(13)
C12 0.0277(14) 0.0293(14) 0.0303(13) 0.0013(12) -0.0001(11) -0.0046(11)
C13 0.0327(14) 0.0428(15) 0.0301(16) 0.0023(13) -0.0051(13) -0.0070(11)
C14 0.0321(16) 0.0382(16) 0.0478(19) 0.0037(14) -0.0100(13) 0.0013(14)
C15 0.0285(15) 0.0401(17) 0.054(2) -0.0040(15) 0.0022(14) 0.0054(13)
C16 0.0305(15) 0.0382(16) 0.0333(15) -0.0043(13) 0.0034(13) -0.0003(12)
C17 0.0227(13) 0.0310(13) 0.0275(13) 0.0014(12) -0.0001(10) -0.0029(11)
C91 0.053(12) 0.2044(10) 0.075(11) -0.005(14) 0.010(10) -0.014(16)
C92 0.035(10) 0.194(10) 0.066(7) 0.000(13) 0.010(9) -0.021(18)

loop_
_atom_type_symbol
_atom_type_scat_dispersion_real
_atom_type_scat_dispersion_imag
_atom_type_scat_Cromer_Mann_a1
_atom_type_scat_Cromer_Mann_b1
_atom_type_scat_Cromer_Mann_a2
_atom_type_scat_Cromer_Mann_b2
_atom_type_scat_Cromer_Mann_a3
_atom_type_scat_Cromer_Mann_b3
_atom_type_scat_Cromer_Mann_a4
_atom_type_scat_Cromer_Mann_b4
_atom_type_scat_Cromer_Mann_c
_atom_type_scat_source
C 0.0033 0.0016 2.3100 20.8439 1.0200 10.2075 1.5886 0.5687 0.8650 51.6512 0.2156 'International Tables Vol C 4.2.6.8 and 6.1.1.4'
H 0.0000 0.0000 0.4930 10.5109 0.3229 26.1257 0.1402 3.1424 0.0408 57.7998 0.0030 'International Tables Vol C 4.2.6.8 and 6.1.1.4'
Cl 0.1484 0.1585 11.4604 0.0104 7.1964 1.1662 6.2556 18.5194 1.6455 47.7784 -9.5574 'International Tables Vol C 4.2.6.8 and 6.1.1.4'
N 0.0061 0.0033 12.2126 0.0057 3.1322 9.8933 2.0125 28.9975 1.1663 0.5826 -11.5290 'International Tables Vol C 4.2.6.8 and 6.1.1.4'
Pd -0.9988 1.0072 19.3319 0.6987 15.5017 7.9893 5.2954 25.2052 0.6058 76.8986 5.2659 'International Tables Vol C 4.2.6.8 and 6.1.1.4'

loop_
_exptl_crystal_face_index_h
_exptl_crystal_face_index_k
_exptl_crystal_face_index_l
_exptl_crystal_face_perp_dist
0 1 0 0.180
0 -1 0 0.180
0 0 1 0.080
0 0 -1 0.080
1 0 0 0.060
-1 0 0 0.010
0 1 -1 0.118
0 -1 1 0.120

loop_
_geom_angle_atom_site_label_1
_geom_angle_site_symmetry_1
_geom_angle_atom_site_label_2
_geom_angle_site_symmetry_2
_geom_angle_atom_site_label_3
_geom_angle_site_symmetry_3
_geom_angle
_geom_angle_publ_flag
Cl1 . Pd1 . Cl2 . 91.18(3) yes
Cl1 . Pd1 . N1 . 93.29(7) yes
Cl2 . Pd1 . N1 . 175.50(7) yes
Cl1 . Pd1 . N18 . 177.29(7) yes
Cl2 . Pd1 . N18 . 91.47(7) yes
N1 . Pd1 . N18 . 84.06(9) yes
Pd1 . N1 . C2 . 121.51(18) yes
Pd1 . N1 . C9 . 109.32(16) yes
C2 . N1 . C9 . 104.1(2) yes
Pd1 . N1 . H11 . 97(2) no
C2 . N1 . H11 . 118(2) no
C9 . N1 . H11 . 106(2) no
Pd1 . N18 . C10 . 109.24(16) yes
Pd1 . N18 . C17 . 122.06(18) yes
C10 . N18 . C17 . 103.8(2) yes
Pd1 . N18 . H181 . 107.8(20) no
C10 . N18 . H181 . 106.0(19) no
C17 . N18 . H181 . 106.9(19) no
N1 . C2 . C3 . 126.0(3) yes
N1 . C2 . C7 . 110.5(2) yes
C3 . C2 . C7 . 123.5(3) yes
C2 . C3 . C4 . 117.2(3) yes
C2 . C3 . H31 . 122.3 no
C4 . C3 . H31 . 120.6 no
C3 . C4 . C5 . 120.9(3) yes
C3 . C4 . H41 . 118.1 no
C5 . C4 . H41 . 121.0 no
C4 . C5 . C6 . 120.6(3) yes
C4 . C5 . H51 . 119.0 no
C6 . C5 . H51 . 120.3 no
C5 . C6 . C7 . 119.3(3) yes
C5 . C6 . H61 . 122.8 no
C7 . C6 . H61 . 117.6 no
C6 . C7 . C2 . 118.5(3) yes
C6 . C7 . C8 . 130.7(3) yes
C2 . C7 . C8 . 110.8(2) yes
C7 . C8 . C9 . 102.1(2) yes
C7 . C8 . H81 . 112.2 no
C9 . C8 . H81 . 110.9 no
C7 . C8 . H82 . 113.1 no
C9 . C8 . H82 . 111.4 no
H81 . C8 . H82 . 107.3 no
C8 . C9 . N1 . 105.3(2) yes
C8 . C9 . C10 . 111.8(2) yes
N1 . C9 . C10 . 107.3(2) yes
C8 . C9 . H91 . 113.8 no
N1 . C9 . H91 . 106.8 no
C10 . C9 . H91 . 111.4 no
C9 . C10 . N18 . 107.2(2) yes
C9 . C10 . C11 . 112.1(2) yes
N18 . C10 . C11 . 105.1(2) yes
C9 . C10 . H101 . 110.9 no
N18 . C10 . H101 . 107.9 no
C11 . C10 . H101 . 113.2 no
C10 . C11 . C12 . 101.5(2) yes
C10 . C11 . H111 . 115.1 no
C12 . C11 . H111 . 111.6 no
C10 . C11 . H112 . 111.2 no
C12 . C11 . H112 . 110.4 no
H111 . C11 . H112 . 107.0 no
C11 . C12 . C13 . 130.2(3) yes
C11 . C12 . C17 . 110.8(2) yes
C13 . C12 . C17 . 119.0(3) yes
C12 . C13 . C14 . 119.1(3) yes
C12 . C13 . H131 . 119.6 no
C14 . C13 . H131 . 121.3 no
C13 . C14 . C15 . 120.8(3) yes
C13 . C14 . H141 . 119.7 no
C15 . C14 . H141 . 119.5 no
C14 . C15 . C16 . 120.8(3) yes
C14 . C15 . H151 . 119.1 no
C16 . C15 . H151 . 120.0 no
C15 . C16 . C17 . 117.6(3) yes
C15 . C16 . H161 . 120.2 no
C17 . C16 . H161 . 122.2 no
N18 . C17 . C12 . 109.7(2) yes
N18 . C17 . C16 . 127.5(2) yes
C12 . C17 . C16 . 122.7(3) yes
C91 . C92 . N93 . 175.3(13) yes

loop_
_geom_bond_atom_site_label_1
_geom_bond_site_symmetry_1
_geom_bond_atom_site_label_2
_geom_bond_site_symmetry_2
_geom_bond_distance
_geom_bond_publ_flag
Pd1 . Cl1 . 2.3115(7) yes
Pd1 . Cl2 . 2.2998(8) yes
Pd1 . N1 . 2.055(2) yes
Pd1 . N18 . 2.035(2) yes
N1 . C2 . 1.467(3) yes
N1 . C9 . 1.522(3) yes
N1 . H11 . 0.86(3) no
N18 . C10 . 1.513(3) yes
N18 . C17 . 1.469(3) yes
N18 . H181 . 0.95(3) no
N93 . C92 . 1.117(10) yes
C2 . C3 . 1.375(4) yes
C2 . C7 . 1.385(4) yes
C3 . C4 . 1.386(4) yes
C3 . H31 . 0.937 no
C4 . C5 . 1.387(5) yes
C4 . H41 . 0.850 no
C5 . C6 . 1.387(5) yes
C5 . H51 . 0.925 no
C6 . C7 . 1.388(4) yes
C6 . H61 . 0.940 no
C7 . C8 . 1.497(4) yes
C8 . C9 . 1.536(4) yes
C8 . H81 . 0.925 no
C8 . H82 . 0.968 no
C9 . C10 . 1.524(4) yes
C9 . H91 . 0.968 no
C10 . C11 . 1.541(4) yes
C10 . H101 . 0.989 no
C11 . C12 . 1.505(4) yes
C11 . H111 . 0.938 no
C11 . H112 . 0.978 no
C12 . C13 . 1.380(4) yes
C12 . C17 . 1.394(4) yes
C13 . C14 . 1.380(4) yes
C13 . H131 . 0.924 no
C14 . C15 . 1.389(4) yes
C14 . H141 . 0.921 no
C15 . C16 . 1.381(4) yes
C15 . H151 . 0.914 no
C16 . C17 . 1.369(4) yes
C16 . H161 . 0.919 no
C91 . C92 . 1.452(10) yes

loop_
_geom_contact_atom_site_label_1
_geom_contact_atom_site_label_2
_geom_contact_distance
_geom_contact_site_symmetry_1
_geom_contact_site_symmetry_2
_geom_contact_publ_flag
Cl1 C91 3.22(2) . 3_556 no
Cl1 N18 3.224(2) . 3_556 no
Cl1 C92 3.30(2) . 3_556 no
Cl1 C17 3.408(3) . 3_556 no
Cl1 N93 3.50(2) . 2_556 no
Cl1 C92 3.57(2) . 2_556 no
Cl2 N1 3.382(3) . 3_546 no
Cl2 C9 3.586(3) . 3_546 no
N93 C6 3.31(2) . 3_545 no
N93 C8 3.33(2) . 3_545 no
N93 C3 3.55(2) . 3_546 no
C3 C91 3.38(3) . 2_556 no
C3 C3 3.556(6) . 4_665 no
C4 C91 3.36(3) . 2_556 no
C6 C91 3.52(3) . 2 no
C8 C92 3.34(1) . 3 no
C8 C92 3.47(1) . 2 no
C13 C91 3.58(2) . . no
C14 C91 3.23(3) . . no
C15 C91 3.27(2) . . no
C15 C91 3.56(2) . 4_565 no

loop_
_geom_torsion_atom_site_label_1
_geom_torsion_atom_site_label_2
_geom_torsion_atom_site_label_3
_geom_torsion_atom_site_label_4
_geom_torsion_site_symmetry_1
_geom_torsion_site_symmetry_2
_geom_torsion_site_symmetry_3
_geom_torsion_site_symmetry_4
_geom_torsion
_geom_torsion_publ_flag
Pd1 N1 C2 C3 . . . . -41.5(4) no
Pd1 N1 C2 C7 . . . . 139.4(2) no
Pd1 N1 C9 C8 . . . . -156.8(2) no
Pd1 N1 C9 C10 . . . . -37.6(2) no
Pd1 N18 C10 C9 . . . . -42.2(2) no
Pd1 N18 C10 C11 . . . . -161.7(2) no
Pd1 N18 C17 C12 . . . . 144.8(2) no
Pd1 N18 C17 C16 . . . . -39.3(4) no
Cl1 Pd1 N1 C2 . . . . 71.1(2) no
Cl1 Pd1 N1 C9 . . . . -167.9(2) no
Cl2 Pd1 N18 C10 . . . . -163.5(2) no
Cl2 Pd1 N18 C17 . . . . 75.4(2) no
N1 Pd1 N18 C10 . . . . 17.0(2) no
N1 Pd1 N18 C17 . . . . -104.0(2) no
N1 C2 C3 C4 . . . . -179.3(3) no
N1 C2 C7 C6 . . . . -179.8(2) no
N1 C2 C7 C8 . . . . 0.8(3) no
N1 C9 C8 C7 . . . . 25.6(3) no
N1 C9 C10 N18 . . . . 52.1(3) no
N1 C9 C10 C11 . . . . 166.8(2) no
N18 Pd1 N1 C2 . . . . -109.5(2) no
N18 Pd1 N1 C9 . . . . 11.6(2) no
N18 C10 C9 C8 . . . . 167.0(2) no
N18 C10 C11 C12 . . . . 27.4(3) no
N18 C17 C12 C11 . . . . -3.5(3) no
N18 C17 C12 C13 . . . . 174.4(2) no
N18 C17 C16 C15 . . . . -173.7(3) no
C2 N1 C9 C8 . . . . -25.7(3) no
C2 N1 C9 C10 . . . . 93.6(2) no
C2 C3 C4 C5 . . . . -1.2(5) no
C2 C7 C6 C5 . . . . -0.3(4) no
C2 C7 C8 C9 . . . . -16.8(3) no
C3 C2 N1 C9 . . . . -165.0(3) no
C3 C2 C7 C6 . . . . 1.0(4) no
C3 C2 C7 C8 . . . . -178.4(3) no
C3 C4 C5 C6 . . . . 1.9(5) no
C4 C3 C2 C7 . . . . -0.3(4) no
C4 C5 C6 C7 . . . . -1.1(5) no
C5 C6 C7 C8 . . . . 178.9(3) no
C6 C7 C8 C9 . . . . 164.0(3) no
C7 C2 N1 C9 . . . . 15.8(3) no
C7 C8 C9 C10 . . . . -90.6(3) no
C8 C9 C10 C11 . . . . -78.2(3) no
C9 C10 N18 C17 . . . . 89.4(2) no
C9 C10 C11 C12 . . . . -88.7(3) no
C10 N18 C17 C12 . . . . 21.1(3) no
C10 N18 C17 C16 . . . . -162.9(3) no
C10 C11 C12 C13 . . . . 167.2(3) no
C10 C11 C12 C17 . . . . -15.1(3) no
C11 C10 N18 C17 . . . . -30.0(3) no
C11 C12 C13 C14 . . . . 178.2(3) no
C11 C12 C17 C16 . . . . -179.7(2) no
C12 C13 C14 C15 . . . . 0.2(4) no
C12 C17 C16 C15 . . . . 1.7(4) no
C13 C12 C17 C16 . . . . -1.8(4) no
C13 C14 C15 C16 . . . . -0.2(5) no
C14 C13 C12 C17 . . . . 0.7(4) no
C14 C15 C16 C17 . . . . -0.7(4) no
